data_7005796
loop_
_publ_author_name
'Liu, Shuang'
'Wang, Jian-Qiang'
'Weng, Lin-Hong'
'Jin, Guo-Xin'

_publ_section_title
;
 Construction of trinuclear iridium clusters through ancillary
 ortho-carborane-1,2-diselenolato ligands, with simultaneous
 iridium-induced B-H activation.
;
_journal_issue 34
_journal_name_full 'Dalton transactions (Cambridge, England : 2003)'
_journal_page_first 3792
_journal_page_last 3797
_journal_paper_doi 10.1039/b705366e
_journal_year 2007
_chemical_formula_sum 'C16 H33 B10 Ir O2 Se2'
_chemical_formula_weight 715.64
_chemical_name_systematic
;
?
;
_space_group_IT_number 2
_symmetry_cell_setting triclinic
_symmetry_space_group_name_Hall '-P 1'
_symmetry_space_group_name_H-M 'P -1'
_atom_sites_solution_hydrogens geom
_atom_sites_solution_primary direct
_atom_sites_solution_secondary difmap
_audit_creation_method SHELXL-97
_cell_angle_alpha 71.303(5)
_cell_angle_beta 87.312(5)
_cell_angle_gamma 71.952(4)
_cell_formula_units_Z 2
_cell_length_a 8.529(3)
_cell_length_b 10.990(4)
_cell_length_c 15.799(6)
_cell_measurement_reflns_used 760
_cell_measurement_temperature 293(2)
_cell_measurement_theta_max 24.355
_cell_measurement_theta_min 2.516
_cell_volume 1331.5(8)
_computing_cell_refinement 'Bruker SMART'
_computing_data_collection 'Bruker SMART'
_computing_data_reduction 'Bruker SHELXTL'
_computing_molecular_graphics 'Bruker SHELXTL'
_computing_publication_material 'Bruker SHELXTL'
_computing_structure_refinement 'SHELXL-97 (Sheldrick, 1997)'
_computing_structure_solution 'SHELXS-97 (Sheldrick, 1990)'
_diffrn_ambient_temperature 293(2)
_diffrn_measured_fraction_theta_full 0.985
_diffrn_measured_fraction_theta_max 0.985
_diffrn_measurement_device_type 'CCD area detector'
_diffrn_measurement_method 'phi and omega scans'
_diffrn_radiation_monochromator graphite
_diffrn_radiation_source 'fine-focus sealed tube'
_diffrn_radiation_type MoK\a
_diffrn_radiation_wavelength 0.71073
_diffrn_reflns_av_R_equivalents 0.0386
_diffrn_reflns_av_sigmaI/netI 0.0707
_diffrn_reflns_limit_h_max 10
_diffrn_reflns_limit_h_min -9
_diffrn_reflns_limit_k_max 12
_diffrn_reflns_limit_k_min -13
_diffrn_reflns_limit_l_max 18
_diffrn_reflns_limit_l_min -13
_diffrn_reflns_number 5575
_diffrn_reflns_theta_full 25.01
_diffrn_reflns_theta_max 25.01
_diffrn_reflns_theta_min 2.06
_diffrn_standards_decay_% 9.95
_exptl_absorpt_coefficient_mu 7.759
_exptl_absorpt_correction_T_max 0.6977
_exptl_absorpt_correction_T_min 0.3890
_exptl_absorpt_correction_type multi-scan
_exptl_absorpt_process_details sadabs
_exptl_crystal_density_diffrn 1.785
_exptl_crystal_density_method 'not measured'
_exptl_crystal_F_000 680
_exptl_crystal_size_max 0.15
_exptl_crystal_size_mid 0.10
_exptl_crystal_size_min 0.05
_refine_diff_density_max 2.407
_refine_diff_density_min -2.487
_refine_diff_density_rms 0.216
_refine_ls_extinction_method none
_refine_ls_goodness_of_fit_ref 1.003
_refine_ls_hydrogen_treatment constr
_refine_ls_matrix_type full
_refine_ls_number_parameters 293
_refine_ls_number_reflns 4602
_refine_ls_number_restraints 0
_refine_ls_restrained_S_all 1.003
_refine_ls_R_factor_all 0.0601
_refine_ls_R_factor_gt 0.0475
_refine_ls_shift/su_max 0.000
_refine_ls_shift/su_mean 0.000
_refine_ls_structure_factor_coef Fsqd
_refine_ls_weighting_details 'calc w=1/[\s^2^(Fo^2^)+(0.0693P)^2^+0.0000P] where P=(Fo^2^+2Fc^2^)/3'
_refine_ls_weighting_scheme calc
_refine_ls_wR_factor_gt 0.1182
_refine_ls_wR_factor_ref 0.1241
_reflns_number_gt 3770
_reflns_number_total 4602
_reflns_threshold_expression >2sigma(I)
_cod_data_source_file b705366e.txt
_cod_data_source_block f41125a
_cod_depositor_comments
;
The following automatic conversions were performed:
'_symmetry_cell_setting' value 'Triclinic' changed to 'triclinic'
according to '/home/saulius/struct/CIF-dictionaries/cif_core.dic'
dictionary named 'cif_core.dic' version 2.4.1 from 2010-06-29.

Automatic conversion script
Id: cif_fix_enum 1527 2010-12-29 10:47:43Z saulius 
;
_cod_original_cell_volume 1331.5(9)
_cod_original_sg_symbol_H-M P-1
_cod_database_code 7005796

loop_
_symmetry_equiv_pos_as_xyz
'x, y, z'
'-x, -y, -z'

loop_
_atom_site_label
_atom_site_type_symbol
_atom_site_fract_x
_atom_site_fract_y
_atom_site_fract_z
_atom_site_U_iso_or_equiv
_atom_site_adp_type
_atom_site_occupancy
_atom_site_symmetry_multiplicity
_atom_site_calc_flag
_atom_site_refinement_flags
_atom_site_disorder_assembly
_atom_site_disorder_group
Ir1 Ir 0.87235(4) 0.61691(3) 0.26145(2) 0.03597(15) Uani 1 1 d . . .
Se1 Se 0.89242(12) 0.46640(10) 0.17934(7) 0.0485(3) Uani 1 1 d . . .
Se2 Se 1.13815(11) 0.49478(9) 0.33502(6) 0.0421(2) Uani 1 1 d . . .
C1 C 1.1120(11) 0.3371(9) 0.2128(6) 0.038(2) Uani 1 1 d . . .
C2 C 1.2277(10) 0.3491(9) 0.2845(6) 0.039(2) Uani 1 1 d . . .
B3 B 1.1403(13) 0.2127(10) 0.3215(8) 0.043(3) Uani 1 1 d . . .
B4 B 1.1457(16) 0.1736(11) 0.2214(9) 0.058(3) Uani 1 1 d . . .
H4 H 1.0490 0.1356 0.2061 0.069 Uiso 1 1 calc R . .
B5 B 1.2286(15) 0.2813(13) 0.1340(9) 0.058(3) Uani 1 1 d . . .
H5 H 1.1851 0.3118 0.0636 0.069 Uiso 1 1 calc R . .
B6 B 1.2847(14) 0.3991(12) 0.1702(8) 0.048(3) Uani 1 1 d . . .
B7 B 1.3500(14) 0.1950(11) 0.3497(9) 0.055(3) Uani 1 1 d . . .
H7 H 1.3900 0.1709 0.4199 0.066 Uiso 1 1 calc R . .
B8 B 1.3004(16) 0.0759(12) 0.3079(9) 0.059(3) Uani 1 1 d . . .
H8 H 1.3100 -0.0277 0.3502 0.071 Uiso 1 1 calc R . .
B9 B 1.3507(17) 0.1136(13) 0.1936(9) 0.065(4) Uani 1 1 d . . .
H9 H 1.3894 0.0336 0.1624 0.077 Uiso 1 1 calc R . .
B10 B 1.4358(16) 0.2515(14) 0.1657(9) 0.068(4) Uani 1 1 d . . .
H10 H 1.5318 0.2587 0.1170 0.081 Uiso 1 1 calc R . .
B11 B 1.4325(14) 0.3033(13) 0.2637(9) 0.059(4) Uani 1 1 d . . .
H11 H 1.5220 0.3470 0.2803 0.071 Uiso 1 1 calc R . .
B12 B 1.4827(16) 0.1275(13) 0.2724(10) 0.070(4) Uani 1 1 d . . .
H12 H 1.6085 0.0570 0.2920 0.083 Uiso 1 1 calc R . .
O1 O 1.0222(8) 0.2196(7) 0.3815(5) 0.0564(18) Uani 1 1 d . . .
C3 C 0.8850(14) 0.1713(12) 0.3794(9) 0.072(4) Uani 1 1 d . . .
H3A H 0.9247 0.0755 0.3870 0.087 Uiso 1 1 calc R . .
H3B H 0.8239 0.2181 0.3218 0.087 Uiso 1 1 calc R . .
C4 C 0.7769(16) 0.1945(17) 0.4504(9) 0.111(6) Uani 1 1 d . . .
H4A H 0.6857 0.1613 0.4487 0.167 Uiso 1 1 calc R . .
H4B H 0.7361 0.2896 0.4420 0.167 Uiso 1 1 calc R . .
H4C H 0.8375 0.1478 0.5072 0.167 Uiso 1 1 calc R . .
O2 O 1.2573(9) 0.5341(7) 0.1292(4) 0.0590(19) Uani 1 1 d . . .
C5 C 1.2279(18) 0.5889(13) 0.0348(7) 0.084(4) Uani 1 1 d . . .
H5A H 1.1422 0.5603 0.0162 0.101 Uiso 1 1 calc R . .
H5B H 1.3278 0.5564 0.0059 0.101 Uiso 1 1 calc R . .
C6 C 1.1764(18) 0.7371(13) 0.0082(9) 0.092(5) Uani 1 1 d . . .
H6A H 1.1576 0.7746 -0.0556 0.138 Uiso 1 1 calc R . .
H6B H 1.2615 0.7647 0.0269 0.138 Uiso 1 1 calc R . .
H6C H 1.0763 0.7687 0.0361 0.138 Uiso 1 1 calc R . .
C7 C 0.7870(13) 0.7682(9) 0.3305(7) 0.053(3) Uani 1 1 d . . .
C8 C 0.8144(12) 0.8303(8) 0.2406(7) 0.049(3) Uani 1 1 d . . .
C9 C 0.7063(12) 0.8092(9) 0.1842(7) 0.050(3) Uani 1 1 d . . .
C10 C 0.6132(12) 0.7346(10) 0.2389(9) 0.059(3) Uani 1 1 d . . .
C11 C 0.6655(13) 0.7027(10) 0.3291(8) 0.059(3) Uani 1 1 d . . .
C12 C 0.8730(19) 0.7706(15) 0.4120(9) 0.100(5) Uani 1 1 d . . .
H12A H 0.9804 0.7793 0.3972 0.149 Uiso 1 1 calc R . .
H12B H 0.8844 0.6881 0.4602 0.149 Uiso 1 1 calc R . .
H12C H 0.8085 0.8459 0.4299 0.149 Uiso 1 1 calc R . .
C13 C 0.9319(15) 0.9116(12) 0.2093(10) 0.089(4) Uani 1 1 d . . .
H13A H 1.0243 0.8771 0.2520 0.134 Uiso 1 1 calc R . .
H13B H 0.8759 1.0046 0.2035 0.134 Uiso 1 1 calc R . .
H13C H 0.9704 0.9051 0.1523 0.134 Uiso 1 1 calc R . .
C14 C 0.6881(18) 0.8686(12) 0.0826(8) 0.100(5) Uani 1 1 d . . .
H14A H 0.6684 0.8050 0.0580 0.150 Uiso 1 1 calc R . .
H14B H 0.7877 0.8875 0.0604 0.150 Uiso 1 1 calc R . .
H14C H 0.5969 0.9507 0.0652 0.150 Uiso 1 1 calc R . .
C15 C 0.4722(15) 0.6947(14) 0.2113(12) 0.110(6) Uani 1 1 d . . .
H15A H 0.3687 0.7603 0.2139 0.166 Uiso 1 1 calc R . .
H15B H 0.4742 0.6075 0.2513 0.166 Uiso 1 1 calc R . .
H15C H 0.4849 0.6913 0.1513 0.166 Uiso 1 1 calc R . .
C16 C 0.5981(18) 0.6303(14) 0.4126(10) 0.106(5) Uani 1 1 d . . .
H16A H 0.5231 0.5900 0.3973 0.159 Uiso 1 1 calc R . .
H16B H 0.5406 0.6934 0.4425 0.159 Uiso 1 1 calc R . .
H16C H 0.6873 0.5610 0.4516 0.159 Uiso 1 1 calc R . .

loop_
_atom_site_aniso_label
_atom_site_aniso_U_11
_atom_site_aniso_U_22
_atom_site_aniso_U_33
_atom_site_aniso_U_23
_atom_site_aniso_U_13
_atom_site_aniso_U_12
Ir1 0.0362(2) 0.0275(2) 0.0428(2) -0.01450(15) -0.00123(15) -0.00414(14)
Se1 0.0471(6) 0.0416(5) 0.0579(6) -0.0264(5) -0.0142(5) -0.0021(4)
Se2 0.0411(5) 0.0379(5) 0.0473(6) -0.0188(4) -0.0074(4) -0.0057(4)
C1 0.041(5) 0.035(5) 0.039(5) -0.021(4) 0.004(4) -0.006(4)
C2 0.033(5) 0.035(5) 0.050(6) -0.017(4) 0.002(4) -0.007(4)
B3 0.040(6) 0.036(6) 0.051(7) -0.012(5) 0.009(5) -0.013(4)
B4 0.066(8) 0.037(6) 0.074(9) -0.028(6) 0.007(7) -0.011(6)
B5 0.057(8) 0.055(7) 0.060(8) -0.025(6) 0.010(6) -0.009(6)
B6 0.047(7) 0.051(7) 0.050(7) -0.019(6) 0.010(5) -0.017(5)
B7 0.043(6) 0.039(6) 0.069(8) -0.013(6) -0.002(6) 0.001(5)
B8 0.062(8) 0.041(6) 0.065(8) -0.016(6) 0.005(6) -0.005(6)
B9 0.082(10) 0.043(7) 0.067(9) -0.031(7) 0.022(7) -0.006(6)
B10 0.057(8) 0.071(9) 0.069(9) -0.032(8) 0.028(7) -0.005(6)
B11 0.032(6) 0.057(7) 0.075(9) -0.009(7) 0.006(6) -0.007(5)
B12 0.052(8) 0.054(8) 0.088(10) -0.030(8) 0.010(7) 0.010(6)
O1 0.051(4) 0.063(5) 0.064(5) -0.022(4) 0.009(3) -0.029(3)
C3 0.057(7) 0.075(8) 0.097(10) -0.027(7) 0.017(7) -0.039(6)
C4 0.070(9) 0.197(19) 0.088(10) -0.047(11) 0.023(8) -0.073(11)
O2 0.077(5) 0.050(4) 0.046(4) -0.004(3) 0.005(4) -0.025(4)
C5 0.116(11) 0.080(9) 0.045(7) -0.004(7) 0.008(7) -0.031(8)
C6 0.116(12) 0.070(9) 0.069(9) 0.003(7) -0.001(8) -0.029(8)
C7 0.066(7) 0.033(5) 0.055(6) -0.028(5) 0.001(5) 0.007(5)
C8 0.046(6) 0.022(4) 0.070(7) -0.008(5) 0.013(5) -0.005(4)
C9 0.060(6) 0.023(5) 0.053(6) -0.013(4) -0.005(5) 0.009(4)
C10 0.034(5) 0.047(6) 0.091(9) -0.027(6) -0.008(5) 0.000(4)
C11 0.054(6) 0.040(6) 0.079(8) -0.022(6) 0.028(6) -0.010(5)
C12 0.122(12) 0.100(11) 0.084(10) -0.058(9) -0.025(9) -0.011(9)
C13 0.081(9) 0.051(7) 0.140(13) -0.028(8) 0.019(9) -0.032(6)
C14 0.129(12) 0.066(8) 0.051(7) -0.009(6) -0.017(7) 0.036(8)
C15 0.054(8) 0.078(9) 0.211(18) -0.078(11) -0.023(9) 0.000(6)
C16 0.107(12) 0.091(10) 0.108(12) -0.030(9) 0.057(10) -0.025(9)

loop_
_atom_type_symbol
_atom_type_description
_atom_type_scat_dispersion_real
_atom_type_scat_dispersion_imag
_atom_type_scat_source
C C 0.0033 0.0016 'International Tables Vol C Tables 4.2.6.8 and 6.1.1.4'
H H 0.0000 0.0000 'International Tables Vol C Tables 4.2.6.8 and 6.1.1.4'
B B 0.0013 0.0007 'International Tables Vol C Tables 4.2.6.8 and 6.1.1.4'
Ir Ir -1.4442 7.9887 'International Tables Vol C Tables 4.2.6.8 and 6.1.1.4'
Se Se -0.0929 2.2259 'International Tables Vol C Tables 4.2.6.8 and 6.1.1.4'
O O 0.0106 0.0060 'International Tables Vol C Tables 4.2.6.8 and 6.1.1.4'

loop_
_geom_angle_atom_site_label_1
_geom_angle_atom_site_label_2
_geom_angle_atom_site_label_3
_geom_angle
_geom_angle_site_symmetry_1
_geom_angle_site_symmetry_3
_geom_angle_publ_flag
C11 Ir1 C9 64.2(4) . . ?
C11 Ir1 C8 64.2(4) . . ?
C9 Ir1 C8 38.8(4) . . ?
C11 Ir1 C10 38.3(4) . . ?
C9 Ir1 C10 37.6(4) . . ?
C8 Ir1 C10 63.6(4) . . ?
C11 Ir1 C7 38.7(4) . . ?
C9 Ir1 C7 64.0(4) . . ?
C8 Ir1 C7 37.7(4) . . ?
C10 Ir1 C7 63.8(4) . . ?
C11 Ir1 Se1 128.1(3) . . ?
C9 Ir1 Se1 106.8(3) . . ?
C8 Ir1 Se1 140.2(3) . . ?
C10 Ir1 Se1 102.1(3) . . ?
C7 Ir1 Se1 165.6(3) . . ?
C11 Ir1 Se2 122.3(3) . . ?
C9 Ir1 Se2 147.1(3) . . ?
C8 Ir1 Se2 111.1(3) . . ?
C10 Ir1 Se2 160.5(3) . . ?
C7 Ir1 Se2 100.1(3) . . ?
Se1 Ir1 Se2 93.25(4) . . ?
C1 Se1 Ir1 104.5(3) . . ?
C2 Se2 Ir1 105.2(3) . . ?
C2 C1 B4 110.9(7) . . ?
C2 C1 B5 110.1(8) . . ?
B4 C1 B5 63.4(7) . . ?
C2 C1 B3 63.8(6) . . ?
B4 C1 B3 60.7(6) . . ?
B5 C1 B3 114.2(7) . . ?
C2 C1 B6 63.1(6) . . ?
B4 C1 B6 113.6(8) . . ?
B5 C1 B6 59.9(7) . . ?
B3 C1 B6 117.9(7) . . ?
C2 C1 Se1 119.6(6) . . ?
B4 C1 Se1 120.1(7) . . ?
B5 C1 Se1 120.1(6) . . ?
B3 C1 Se1 116.4(6) . . ?
B6 C1 Se1 116.5(6) . . ?
C1 C2 B7 112.2(8) . . ?
C1 C2 B11 113.4(8) . . ?
B7 C2 B11 62.7(6) . . ?
C1 C2 B3 63.3(6) . . ?
B7 C2 B3 61.8(6) . . ?
B11 C2 B3 115.2(7) . . ?
C1 C2 B6 64.5(6) . . ?
B7 C2 B6 114.3(8) . . ?
B11 C2 B6 61.6(6) . . ?
B3 C2 B6 118.5(7) . . ?
C1 C2 Se2 117.4(6) . . ?
B7 C2 Se2 120.2(7) . . ?
B11 C2 Se2 119.5(7) . . ?
B3 C2 Se2 115.6(6) . . ?
B6 C2 Se2 115.8(6) . . ?
O1 B3 B8 131.9(9) . . ?
O1 B3 B4 130.1(9) . . ?
B8 B3 B4 60.2(7) . . ?
O1 B3 C1 121.6(8) . . ?
B8 B3 C1 102.9(8) . . ?
B4 B3 C1 56.8(6) . . ?
O1 B3 C2 117.9(9) . . ?
B8 B3 C2 102.6(8) . . ?
B4 B3 C2 99.1(8) . . ?
C1 B3 C2 52.9(5) . . ?
O1 B3 B7 121.8(9) . . ?
B8 B3 B7 61.0(7) . . ?
B4 B3 B7 106.0(8) . . ?
C1 B3 B7 99.6(7) . . ?
C2 B3 B7 56.5(5) . . ?
C1 B4 B9 106.1(9) . . ?
C1 B4 B3 62.4(6) . . ?
B9 B4 B3 110.4(10) . . ?
C1 B4 B8 106.7(9) . . ?
B9 B4 B8 60.8(8) . . ?
B3 B4 B8 59.7(7) . . ?
C1 B4 B5 58.7(6) . . ?
B9 B4 B5 60.2(7) . . ?
B3 B4 B5 111.7(9) . . ?
B8 B4 B5 108.9(10) . . ?
C1 B4 H4 123.1 . . ?
B9 B4 H4 121.6 . . ?
B3 B4 H4 118.8 . . ?
B8 B4 H4 122.2 . . ?
B5 B4 H4 120.6 . . ?
C1 B5 B10 106.5(9) . . ?
C1 B5 B6 63.3(7) . . ?
B10 B5 B6 59.6(7) . . ?
C1 B5 B9 104.5(9) . . ?
B10 B5 B9 61.2(8) . . ?
B6 B5 B9 110.6(10) . . ?
C1 B5 B4 57.8(6) . . ?
B10 B5 B4 108.2(9) . . ?
B6 B5 B4 111.8(9) . . ?
B9 B5 B4 59.1(7) . . ?
C1 B5 H5 123.6 . . ?
B10 B5 H5 122.2 . . ?
B6 B5 H5 118.1 . . ?
B9 B5 H5 122.3 . . ?
B4 B5 H5 121.4 . . ?
O2 B6 B10 135.0(10) . . ?
O2 B6 B5 130.0(10) . . ?
B10 B6 B5 60.1(8) . . ?
O2 B6 B11 121.8(10) . . ?
B10 B6 B11 61.2(7) . . ?
B5 B6 B11 106.8(9) . . ?
O2 B6 C2 116.3(9) . . ?
B10 B6 C2 102.0(8) . . ?
B5 B6 C2 98.8(8) . . ?
B11 B6 C2 56.7(6) . . ?
O2 B6 C1 119.7(8) . . ?
B10 B6 C1 101.9(8) . . ?
B5 B6 C1 56.8(6) . . ?
B11 B6 C1 99.5(7) . . ?
C2 B6 C1 52.3(5) . . ?
C2 B7 B11 58.8(6) . . ?
C2 B7 B3 61.7(6) . . ?
B11 B7 B3 112.0(8) . . ?
C2 B7 B12 104.3(9) . . ?
B11 B7 B12 60.6(8) . . ?
B3 B7 B12 108.6(9) . . ?
C2 B7 B8 104.5(8) . . ?
B11 B7 B8 109.6(10) . . ?
B3 B7 B8 58.3(6) . . ?
B12 B7 B8 60.6(8) . . ?
C2 B7 H7 124.6 . . ?
B11 B7 H7 119.5 . . ?
B3 B7 H7 119.7 . . ?
B12 B7 H7 122.5 . . ?
B8 B7 H7 122.9 . . ?
B3 B8 B4 60.1(7) . . ?
B3 B8 B9 109.6(9) . . ?
B4 B8 B9 59.4(7) . . ?
B3 B8 B7 60.8(7) . . ?
B4 B8 B7 105.8(8) . . ?
B9 B8 B7 106.9(9) . . ?
B3 B8 B12 109.9(9) . . ?
B4 B8 B12 106.2(9) . . ?
B9 B8 B12 59.5(8) . . ?
B7 B8 B12 59.7(7) . . ?
B3 B8 H8 119.8 . . ?
B4 B8 H8 123.5 . . ?
B9 B8 H8 121.7 . . ?
B7 B8 H8 122.8 . . ?
B12 B8 H8 121.8 . . ?
B4 B9 B5 60.7(7) . . ?
B4 B9 B8 59.8(7) . . ?
B5 B9 B8 108.5(9) . . ?
B4 B9 B12 108.0(9) . . ?
B5 B9 B12 106.3(9) . . ?
B8 B9 B12 61.3(8) . . ?
B4 B9 B10 107.8(9) . . ?
B5 B9 B10 59.0(7) . . ?
B8 B9 B10 108.7(10) . . ?
B12 B9 B10 58.9(8) . . ?
B4 B9 H9 121.5 . . ?
B5 B9 H9 122.3 . . ?
B8 B9 H9 120.7 . . ?
B12 B9 H9 122.3 . . ?
B10 B9 H9 122.3 . . ?
B6 B10 B5 60.3(7) . . ?
B6 B10 B12 111.2(9) . . ?
B5 B10 B12 108.1(10) . . ?
B6 B10 B9 110.1(9) . . ?
B5 B10 B9 59.9(8) . . ?
B12 B10 B9 60.2(8) . . ?
B6 B10 B11 60.6(7) . . ?
B5 B10 B11 106.6(8) . . ?
B12 B10 B11 60.7(7) . . ?
B9 B10 B11 107.8(9) . . ?
B6 B10 H10 119.6 . . ?
B5 B10 H10 122.7 . . ?
B12 B10 H10 120.4 . . ?
B9 B10 H10 121.3 . . ?
B11 B10 H10 122.4 . . ?
C2 B11 B7 58.6(6) . . ?
C2 B11 B6 61.7(6) . . ?
B7 B11 B6 111.1(9) . . ?
C2 B11 B12 104.1(9) . . ?
B7 B11 B12 60.5(7) . . ?
B6 B11 B12 107.2(10) . . ?
C2 B11 B10 103.4(9) . . ?
B7 B11 B10 107.0(10) . . ?
B6 B11 B10 58.1(7) . . ?
B12 B11 B10 58.4(8) . . ?
C2 B11 H11 124.4 . . ?
B7 B11 H11 120.4 . . ?
B6 B11 H11 120.0 . . ?
B12 B11 H11 123.3 . . ?
B10 B11 H11 124.6 . . ?
B10 B12 B9 60.9(8) . . ?
B10 B12 B7 107.7(8) . . ?
B9 B12 B7 106.5(9) . . ?
B10 B12 B11 60.9(8) . . ?
B9 B12 B11 108.6(9) . . ?
B7 B12 B11 58.9(7) . . ?
B10 B12 B8 108.5(9) . . ?
B9 B12 B8 59.1(8) . . ?
B7 B12 B8 59.7(7) . . ?
B11 B12 B8 107.6(8) . . ?
B10 B12 H12 120.8 . . ?
B9 B12 H12 122.0 . . ?
B7 B12 H12 122.9 . . ?
B11 B12 H12 121.6 . . ?
B8 B12 H12 122.0 . . ?
B3 O1 C3 122.2(9) . . ?
O1 C3 C4 110.0(11) . . ?
O1 C3 H3A 109.7 . . ?
C4 C3 H3A 109.7 . . ?
O1 C3 H3B 109.7 . . ?
C4 C3 H3B 109.7 . . ?
H3A C3 H3B 108.2 . . ?
C3 C4 H4A 109.5 . . ?
C3 C4 H4B 109.5 . . ?
H4A C4 H4B 109.5 . . ?
C3 C4 H4C 109.5 . . ?
H4A C4 H4C 109.5 . . ?
H4B C4 H4C 109.5 . . ?
B6 O2 C5 119.4(9) . . ?
O2 C5 C6 109.2(11) . . ?
O2 C5 H5A 109.8 . . ?
C6 C5 H5A 109.8 . . ?
O2 C5 H5B 109.8 . . ?
C6 C5 H5B 109.8 . . ?
H5A C5 H5B 108.3 . . ?
C5 C6 H6A 109.5 . . ?
C5 C6 H6B 109.5 . . ?
H6A C6 H6B 109.5 . . ?
C5 C6 H6C 109.5 . . ?
H6A C6 H6C 109.5 . . ?
H6B C6 H6C 109.5 . . ?
C8 C7 C11 106.7(9) . . ?
C8 C7 C12 125.6(11) . . ?
C11 C7 C12 127.7(11) . . ?
C8 C7 Ir1 69.7(6) . . ?
C11 C7 Ir1 68.6(6) . . ?
C12 C7 Ir1 126.2(8) . . ?
C7 C8 C9 108.6(9) . . ?
C7 C8 C13 125.6(11) . . ?
C9 C8 C13 125.7(10) . . ?
C7 C8 Ir1 72.6(5) . . ?
C9 C8 Ir1 70.3(5) . . ?
C13 C8 Ir1 125.4(7) . . ?
C10 C9 C8 107.8(9) . . ?
C10 C9 C14 126.7(11) . . ?
C8 C9 C14 125.3(11) . . ?
C10 C9 Ir1 71.9(5) . . ?
C8 C9 Ir1 70.9(5) . . ?
C14 C9 Ir1 126.5(7) . . ?
C9 C10 C11 108.8(9) . . ?
C9 C10 C15 128.1(12) . . ?
C11 C10 C15 123.0(12) . . ?
C9 C10 Ir1 70.5(5) . . ?
C11 C10 Ir1 69.9(6) . . ?
C15 C10 Ir1 127.2(8) . . ?
C10 C11 C7 107.8(9) . . ?
C10 C11 C16 129.1(12) . . ?
C7 C11 C16 122.6(12) . . ?
C10 C11 Ir1 71.8(6) . . ?
C7 C11 Ir1 72.7(6) . . ?
C16 C11 Ir1 127.0(8) . . ?
C7 C12 H12A 109.5 . . ?
C7 C12 H12B 109.5 . . ?
H12A C12 H12B 109.5 . . ?
C7 C12 H12C 109.5 . . ?
H12A C12 H12C 109.5 . . ?
H12B C12 H12C 109.5 . . ?
C8 C13 H13A 109.5 . . ?
C8 C13 H13B 109.5 . . ?
H13A C13 H13B 109.5 . . ?
C8 C13 H13C 109.5 . . ?
H13A C13 H13C 109.5 . . ?
H13B C13 H13C 109.5 . . ?
C9 C14 H14A 109.5 . . ?
C9 C14 H14B 109.5 . . ?
H14A C14 H14B 109.5 . . ?
C9 C14 H14C 109.5 . . ?
H14A C14 H14C 109.5 . . ?
H14B C14 H14C 109.5 . . ?
C10 C15 H15A 109.5 . . ?
C10 C15 H15B 109.5 . . ?
H15A C15 H15B 109.5 . . ?
C10 C15 H15C 109.5 . . ?
H15A C15 H15C 109.5 . . ?
H15B C15 H15C 109.5 . . ?
C11 C16 H16A 109.5 . . ?
C11 C16 H16B 109.5 . . ?
H16A C16 H16B 109.5 . . ?
C11 C16 H16C 109.5 . . ?
H16A C16 H16C 109.5 . . ?
H16B C16 H16C 109.5 . . ?

loop_
_geom_bond_atom_site_label_1
_geom_bond_atom_site_label_2
_geom_bond_distance
_geom_bond_site_symmetry_2
_geom_bond_publ_flag
Ir1 C11 2.141(10) . ?
Ir1 C9 2.149(8) . ?
Ir1 C8 2.157(9) . ?
Ir1 C10 2.166(9) . ?
Ir1 C7 2.196(9) . ?
Ir1 Se1 2.3723(12) . ?
Ir1 Se2 2.3776(11) . ?
Se1 C1 1.941(8) . ?
Se2 C2 1.947(9) . ?
C1 C2 1.598(13) . ?
C1 B4 1.690(14) . ?
C1 B5 1.706(15) . ?
C1 B3 1.790(14) . ?
C1 B6 1.823(14) . ?
C2 B7 1.704(13) . ?
C2 B11 1.708(14) . ?
C2 B3 1.799(14) . ?
C2 B6 1.801(15) . ?
B3 O1 1.353(13) . ?
B3 B8 1.754(16) . ?
B3 B4 1.762(18) . ?
B3 B7 1.800(16) . ?
B4 B9 1.756(18) . ?
B4 B8 1.764(17) . ?
B4 B5 1.785(19) . ?
B4 H4 1.1000 . ?
B5 B10 1.760(19) . ?
B5 B6 1.765(18) . ?
B5 B9 1.778(17) . ?
B5 H5 1.1000 . ?
B6 O2 1.363(13) . ?
B6 B10 1.752(17) . ?
B6 B11 1.798(16) . ?
B7 B11 1.774(18) . ?
B7 B12 1.804(18) . ?
B7 B8 1.804(19) . ?
B7 H7 1.1000 . ?
B8 B9 1.781(19) . ?
B8 B12 1.82(2) . ?
B8 H8 1.1000 . ?
B9 B12 1.79(2) . ?
B9 B10 1.80(2) . ?
B9 H9 1.1000 . ?
B10 B12 1.76(2) . ?
B10 B11 1.81(2) . ?
B10 H10 1.1000 . ?
B11 B12 1.805(18) . ?
B11 H11 1.1000 . ?
B12 H12 1.1000 . ?
O1 C3 1.432(12) . ?
C3 C4 1.454(17) . ?
C3 H3A 0.9700 . ?
C3 H3B 0.9700 . ?
C4 H4A 0.9600 . ?
C4 H4B 0.9600 . ?
C4 H4C 0.9600 . ?
O2 C5 1.420(12) . ?
C5 C6 1.469(17) . ?
C5 H5A 0.9700 . ?
C5 H5B 0.9700 . ?
C6 H6A 0.9600 . ?
C6 H6B 0.9600 . ?
C6 H6C 0.9600 . ?
C7 C8 1.407(14) . ?
C7 C11 1.438(15) . ?
C7 C12 1.523(15) . ?
C8 C9 1.429(14) . ?
C8 C13 1.508(14) . ?
C9 C10 1.391(15) . ?
C9 C14 1.522(14) . ?
C10 C11 1.412(16) . ?
C10 C15 1.526(15) . ?
C11 C16 1.498(16) . ?
C12 H12A 0.9600 . ?
C12 H12B 0.9600 . ?
C12 H12C 0.9600 . ?
C13 H13A 0.9600 . ?
C13 H13B 0.9600 . ?
C13 H13C 0.9600 . ?
C14 H14A 0.9600 . ?
C14 H14B 0.9600 . ?
C14 H14C 0.9600 . ?
C15 H15A 0.9600 . ?
C15 H15B 0.9600 . ?
C15 H15C 0.9600 . ?
C16 H16A 0.9600 . ?
C16 H16B 0.9600 . ?
C16 H16C 0.9600 . ?
